data_7020486
loop_
_publ_author_name
'Su, Hongying'
'Wu, Changqiang'
'Zhu, Jiang'
'Miao, Tianxin'
'Wang, Dan'
'Xia, Chunchao'
'Zhao, Xuna'
'Gong, Qiyong'
'Song, Bin'
'Ai, Hua'

_publ_section_title
;
 Rigid Mn(ii) chelate as efficient MRI contrast agent for vascular
 imaging.
;
_journal_issue 48
_journal_name_full 'Dalton transactions (Cambridge, England : 2003)'
_journal_page_first 14480
_journal_page_last 14483
_journal_paper_doi 10.1039/c2dt31696j
_journal_volume 41
_journal_year 2012
_chemical_absolute_configuration ad
_chemical_formula_moiety 'C19 H29 Cl Mn1.5 N3 O6'
_chemical_formula_sum 'C19 H29 Cl Mn1.5 N3 O6'
_chemical_formula_weight 513.31
_chemical_name_systematic
;
?
;
_space_group_crystal_system trigonal
_space_group_IT_number 154
_space_group_name_Hall 'P 32 2"'
_space_group_name_H-M_alt 'P 32 2 1'
_symmetry_space_group_name_Hall 'P 32 2"'
_symmetry_space_group_name_H-M 'P 32 2 1'
_atom_sites_solution_hydrogens geom
_atom_sites_solution_primary direct
_atom_sites_solution_secondary difmap
_audit_creation_date 2011-11-08
_audit_creation_method
;
Olex2 1.1
(compiled 2011.09.07 svn.r1971, GUI svn.r3853)
;
_cell_angle_alpha 90.00
_cell_angle_beta 90.00
_cell_angle_gamma 120.00
_cell_formula_units_Z 6
_cell_length_a 13.0690(4)
_cell_length_b 13.0690(4)
_cell_length_c 27.1747(9)
_cell_measurement_reflns_used 4129
_cell_measurement_temperature 145.0
_cell_measurement_theta_max 29.1734
_cell_measurement_theta_min 2.8744
_cell_volume 4019.6(2)
_computing_cell_refinement
;
CrysAlisPro, Agilent Technologies,
Version 1.171.35.11 (release 16-05-2011 CrysAlis171 .NET)
(compiled May 16 2011,17:55:39)
;
_computing_data_collection
;
CrysAlisPro, Agilent Technologies,
Version 1.171.35.11 (release 16-05-2011 CrysAlis171 .NET)
(compiled May 16 2011,17:55:39)
;
_computing_data_reduction
;
CrysAlisPro, Agilent Technologies,
Version 1.171.35.11 (release 16-05-2011 CrysAlis171 .NET)
(compiled May 16 2011,17:55:39)
;
_computing_molecular_graphics
;
O. V. Dolomanov, L. J. Bourhis, R. J. Gildea, J. A. K. Howard and H. Puschmann,
OLEX2: a complete structure solution, refinement and analysis program.
J. Appl. Cryst. (2009). 42, 339-341.
;
_computing_publication_material
;
O. V. Dolomanov, L. J. Bourhis, R. J. Gildea, J. A. K. Howard and H. Puschmann,
OLEX2: a complete structure solution, refinement and analysis program.
J. Appl. Cryst. (2009). 42, 339-341.
;
_computing_structure_refinement
;
SHELXL, G.M. Sheldrick, Acta Cryst.
2008). A64, 112-122
;
_computing_structure_solution
;
SHELXS, G.M. Sheldrick, Acta Cryst.
(2008). A64, 112-122
;
_diffrn_ambient_temperature 145.0
_diffrn_detector_area_resol_mean 16.0874
_diffrn_measured_fraction_theta_full 0.998
_diffrn_measured_fraction_theta_max 0.998
_diffrn_measurement_details
;
1 omega -52.00 44.00 0.5000 30.0000
omega____ theta____ kappa____ phi______ frames
- 19.8611 -38.0000 60.0000 192

2 omega -10.00 19.00 0.5000 30.0000
omega____ theta____ kappa____ phi______ frames
- 19.8611 77.0000 -150.0000 58

3 omega -42.00 -29.50 0.5000 30.0000
omega____ theta____ kappa____ phi______ frames
- -16.8924 38.0000 -90.0000 25
;
_diffrn_measurement_device_type 'Xcalibur, Eos'
_diffrn_measurement_method '\w scans'
_diffrn_orient_matrix_UB_11 0.0599092000
_diffrn_orient_matrix_UB_12 0.0160334000
_diffrn_orient_matrix_UB_13 -0.0038085000
_diffrn_orient_matrix_UB_21 0.0168816000
_diffrn_orient_matrix_UB_22 0.0605017000
_diffrn_orient_matrix_UB_23 0.0022214000
_diffrn_orient_matrix_UB_31 0.0074548000
_diffrn_orient_matrix_UB_32 -0.0027894000
_diffrn_orient_matrix_UB_33 0.0257146000
_diffrn_radiation_monochromator graphite
_diffrn_radiation_type 'Mo K\a'
_diffrn_radiation_wavelength 0.7107
_diffrn_reflns_av_R_equivalents 0.0409
_diffrn_reflns_av_unetI/netI 0.0605
_diffrn_reflns_limit_h_max 13
_diffrn_reflns_limit_h_min -13
_diffrn_reflns_limit_k_max 15
_diffrn_reflns_limit_k_min -12
_diffrn_reflns_limit_l_max 31
_diffrn_reflns_limit_l_min -32
_diffrn_reflns_number 9650
_diffrn_reflns_theta_full 25.00
_diffrn_reflns_theta_max 25.00
_diffrn_reflns_theta_min 2.88
_diffrn_source 'Enhance (Mo) X-ray Source'
_diffrn_source_current n/a
_diffrn_source_voltage n/a
_exptl_absorpt_coefficient_mu 0.851
_exptl_absorpt_correction_T_max 1.00000
_exptl_absorpt_correction_T_min 0.95192
_exptl_absorpt_correction_type multi-scan
_exptl_absorpt_process_details
;
CrysAlisPro, Agilent Technologies,
Version 1.171.35.11 (release 16-05-2011 CrysAlis171 .NET)
(compiled May 16 2011,17:55:39)
Empirical absorption correction using spherical harmonics,
implemented in SCALE3 ABSPACK scaling algorithm.
;
_exptl_crystal_colour yellow
_exptl_crystal_density_diffrn 1.272
_exptl_crystal_density_method 'not measured'
_exptl_crystal_description block
_exptl_crystal_F_000 1599
_exptl_crystal_size_max 0.30
_exptl_crystal_size_mid 0.25
_exptl_crystal_size_min 0.25
_refine_diff_density_max 0.794
_refine_diff_density_min -0.407
_refine_diff_density_rms 0.080
_refine_ls_abs_structure_details 'Flack H D (1983), Acta Cryst. A39, 876-881'
_refine_ls_abs_structure_Flack 0.05(3)
_refine_ls_extinction_method none
_refine_ls_goodness_of_fit_ref 1.082
_refine_ls_hydrogen_treatment constr
_refine_ls_matrix_type full
_refine_ls_number_parameters 288
_refine_ls_number_reflns 4510
_refine_ls_number_restraints 8
_refine_ls_restrained_S_all 1.082
_refine_ls_R_factor_all 0.0583
_refine_ls_R_factor_gt 0.0523
_refine_ls_shift/su_max 0.001
_refine_ls_shift/su_mean 0.000
_refine_ls_structure_factor_coef Fsqd
_refine_ls_weighting_details 'calc w=1/[\s^2^(Fo^2^)+(0.0773P)^2^+1.7853P] where P=(Fo^2^+2Fc^2^)/3'
_refine_ls_weighting_scheme calc
_refine_ls_wR_factor_gt 0.1410
_refine_ls_wR_factor_ref 0.1454
_reflns_number_gt 4063
_reflns_number_total 4510
_reflns_threshold_expression >2sigma(I)
_cod_data_source_file c2dt31696j.txt
_cod_data_source_block 110622_s1_wcq
_cod_original_formula_sum 'C19 H29 Cl Mn1.50 N3 O6'
_cod_database_code 7020486
_chemical_oxdiff_formula C20H25N3O3Mn1
_reflns_odcompleteness_completeness 99.74
_reflns_odcompleteness_iscentric 1
_reflns_odcompleteness_theta 26.32

loop_
_space_group_symop_id
_space_group_symop_operation_xyz
1 'x, y, z'
2 '-y, x-y, z+2/3'
3 '-x+y, -x, z+1/3'
4 'x-y, -y, -z+1/3'
5 '-x, -x+y, -z+2/3'
6 'y, x, -z'

loop_
_atom_site_label
_atom_site_type_symbol
_atom_site_fract_x
_atom_site_fract_y
_atom_site_fract_z
_atom_site_U_iso_or_equiv
_atom_site_adp_type
_atom_site_occupancy
_atom_site_symmetry_multiplicity
_atom_site_calc_flag
_atom_site_refinement_flags
Mn1 Mn 0.26470(7) 0.73687(7) 0.62013(3) 0.0252(2) Uani 1 1 d D
Mn2 Mn 0.48910(8) 1.0000 0.6667 0.0225(3) Uani 1 2 d SD
Cl1 Cl 0.33755(14) 0.63479(12) 0.67750(5) 0.0429(4) Uani 1 1 d .
O1 O 0.3061(3) 0.8691(3) 0.67878(11) 0.0242(8) Uani 1 1 d .
O2 O 0.4478(3) 0.8863(3) 0.60213(11) 0.0258(7) Uani 1 1 d .
O3 O 0.2580(4) 0.9162(4) 0.75029(14) 0.0471(11) Uani 1 1 d .
O4 O 0.5856(4) 0.9848(4) 0.54651(14) 0.0464(11) Uani 1 1 d .
O5 O 0.2153(3) 0.8445(3) 0.57458(14) 0.0361(9) Uani 1 1 d D
H5A H 0.248(4) 0.9206(11) 0.5762(17) 0.054 Uiso 1 1 d D
H5B H 0.166(4) 0.818(2) 0.5500(15) 0.054 Uiso 1 1 d D
O6 O 0.6607(3) 1.1149(3) 0.63048(13) 0.0336(9) Uani 1 1 d D
H6A H 0.685(5) 1.1879(14) 0.6382(15) 0.050 Uiso 1 1 d D
H6B H 0.652(4) 1.105(4) 0.5990(5) 0.050 Uiso 1 1 d D
N1 N 0.1207(4) 0.5619(4) 0.59189(15) 0.0331(10) Uani 1 1 d .
N2 N 0.0944(4) 0.6650(4) 0.67292(15) 0.0288(10) Uani 1 1 d .
N3 N 0.3342(4) 0.6950(4) 0.54461(14) 0.0337(10) Uani 1 1 d .
C1 C 0.0391(5) 0.4893(5) 0.6228(2) 0.0397(14) Uani 1 1 d .
C2 C -0.0373(6) 0.3739(6) 0.6106(3) 0.0488(16) Uani 1 1 d .
H2 H -0.0991 0.3231 0.6322 0.059 Uiso 1 1 calc R
C3 C -0.0209(5) 0.3330(5) 0.5647(2) 0.0403(14) Uani 1 1 d .
H3 H -0.0698 0.2524 0.5559 0.048 Uiso 1 1 calc R
C4 C 0.0627(6) 0.4069(5) 0.5339(2) 0.0425(15) Uani 1 1 d .
H4 H 0.0738 0.3805 0.5028 0.051 Uiso 1 1 calc R
C5 C 0.1338(5) 0.5248(5) 0.5485(2) 0.0385(14) Uani 1 1 d .
C6 C 0.0356(6) 0.5366(5) 0.6729(2) 0.0406(14) Uani 1 1 d .
H6C H -0.0476 0.5038 0.6832 0.049 Uiso 1 1 calc R
H6D H 0.0747 0.5106 0.6970 0.049 Uiso 1 1 calc R
C7 C 0.2273(6) 0.6190(6) 0.5152(2) 0.0473(16) Uani 1 1 d .
H7A H 0.2473 0.5810 0.4882 0.057 Uiso 1 1 calc R
H7B H 0.1965 0.6674 0.5004 0.057 Uiso 1 1 calc R
C8 C 0.1399(5) 0.7173(5) 0.7231(2) 0.0362(13) Uani 1 1 d .
H8 H 0.1776 0.6730 0.7368 0.043 Uiso 1 1 calc R
C9 C 0.0459(6) 0.7006(6) 0.7598(2) 0.0491(17) Uani 1 1 d .
H9A H -0.0044 0.6156 0.7677 0.059 Uiso 1 1 calc R
H9B H 0.0833 0.7433 0.7907 0.059 Uiso 1 1 calc R
C10 C -0.0283(6) 0.7474(6) 0.7381(2) 0.0562(18) Uani 1 1 d .
H10A H -0.0922 0.7332 0.7615 0.067 Uiso 1 1 calc R
H10B H 0.0213 0.8338 0.7334 0.067 Uiso 1 1 calc R
C11 C -0.0814(6) 0.6914(6) 0.6902(3) 0.0536(18) Uani 1 1 d .
H11A H -0.1253 0.7281 0.6762 0.064 Uiso 1 1 calc R
H11B H -0.1376 0.6061 0.6951 0.064 Uiso 1 1 calc R
C12 C 0.0149(5) 0.7073(6) 0.6554(2) 0.0440(15) Uani 1 1 d .
H12A H -0.0223 0.6657 0.6243 0.053 Uiso 1 1 calc R
H12B H 0.0636 0.7925 0.6476 0.053 Uiso 1 1 calc R
C13 C 0.2400(5) 0.8451(5) 0.7175(2) 0.0357(13) Uani 1 1 d .
C14 C 0.4087(6) 0.8088(5) 0.52041(18) 0.0398(13) Uani 1 1 d .
H14 H 0.3552 0.8367 0.5076 0.048 Uiso 1 1 calc R
C15 C 0.4781(7) 0.7989(7) 0.4752(2) 0.062(2) Uani 1 1 d .
H15A H 0.4220 0.7529 0.4486 0.074 Uiso 1 1 calc R
H15B H 0.5336 0.8787 0.4623 0.074 Uiso 1 1 calc R
C16 C 0.5444(7) 0.7398(6) 0.4904(3) 0.067(2) Uani 1 1 d .
H16A H 0.6066 0.7909 0.5141 0.080 Uiso 1 1 calc R
H16B H 0.5837 0.7294 0.4613 0.080 Uiso 1 1 calc R
C17 C 0.4639(7) 0.6181(7) 0.5143(3) 0.063(2) Uani 1 1 d .
H17A H 0.4069 0.5632 0.4897 0.075 Uiso 1 1 calc R
H17B H 0.5121 0.5842 0.5263 0.075 Uiso 1 1 calc R
C18 C 0.3979(6) 0.6342(6) 0.5570(2) 0.0494(16) Uani 1 1 d .
H18A H 0.3411 0.5554 0.5704 0.059 Uiso 1 1 calc R
H18B H 0.4554 0.6790 0.5833 0.059 Uiso 1 1 calc R
C19 C 0.4888(5) 0.8987(5) 0.5597(2) 0.0355(13) Uani 1 1 d .

loop_
_atom_site_aniso_label
_atom_site_aniso_U_11
_atom_site_aniso_U_22
_atom_site_aniso_U_33
_atom_site_aniso_U_23
_atom_site_aniso_U_13
_atom_site_aniso_U_12
Mn1 0.0278(4) 0.0178(4) 0.0277(4) -0.0028(3) -0.0039(3) 0.0098(3)
Mn2 0.0212(4) 0.0180(5) 0.0272(5) -0.0023(4) -0.0012(2) 0.0090(3)
Cl1 0.0521(9) 0.0269(7) 0.0539(8) -0.0018(6) -0.0163(7) 0.0231(7)
O1 0.0265(19) 0.0203(17) 0.0215(16) -0.0016(14) 0.0002(14) 0.0085(15)
O2 0.0261(19) 0.0205(17) 0.0268(17) -0.0010(14) 0.0046(15) 0.0087(16)
O3 0.045(3) 0.033(2) 0.042(2) -0.0094(19) 0.0113(19) 0.003(2)
O4 0.046(3) 0.034(2) 0.041(2) -0.0044(18) 0.013(2) 0.007(2)
O5 0.041(2) 0.0219(19) 0.042(2) 0.0026(16) -0.0086(17) 0.0133(19)
O6 0.028(2) 0.026(2) 0.0405(19) -0.0034(16) 0.0073(17) 0.0087(17)
N1 0.038(3) 0.030(3) 0.035(2) -0.006(2) -0.012(2) 0.019(2)
N2 0.024(2) 0.017(2) 0.035(2) -0.0029(18) -0.0061(18) 0.0029(19)
N3 0.042(3) 0.027(2) 0.032(2) -0.0092(18) -0.007(2) 0.017(2)
C1 0.026(3) 0.020(3) 0.065(4) -0.010(3) 0.000(3) 0.005(2)
C2 0.030(3) 0.034(3) 0.076(4) -0.007(3) -0.004(3) 0.012(3)
C3 0.037(3) 0.024(3) 0.057(4) -0.015(3) -0.016(3) 0.014(3)
C4 0.046(4) 0.036(3) 0.047(3) -0.017(3) -0.011(3) 0.021(3)
C5 0.038(3) 0.033(3) 0.038(3) -0.008(3) -0.003(3) 0.014(3)
C6 0.038(3) 0.035(3) 0.045(3) 0.001(3) 0.005(3) 0.015(3)
C7 0.046(4) 0.048(4) 0.042(3) -0.023(3) -0.006(3) 0.019(3)
C8 0.037(3) 0.030(3) 0.035(3) 0.000(2) -0.001(2) 0.011(3)
C9 0.047(4) 0.043(4) 0.046(3) 0.000(3) 0.015(3) 0.015(3)
C10 0.042(4) 0.047(4) 0.061(4) -0.005(3) 0.006(3) 0.009(3)
C11 0.038(4) 0.049(4) 0.073(4) 0.005(3) 0.005(3) 0.021(3)
C12 0.028(3) 0.036(3) 0.066(4) 0.002(3) -0.006(3) 0.015(3)
C13 0.029(3) 0.024(3) 0.043(3) -0.007(2) -0.002(3) 0.006(2)
C14 0.049(4) 0.037(3) 0.033(3) -0.005(2) 0.002(3) 0.021(3)
C15 0.067(5) 0.057(5) 0.053(4) -0.015(3) 0.005(4) 0.025(4)
C16 0.064(5) 0.048(4) 0.083(5) -0.006(4) 0.037(4) 0.024(4)
C17 0.056(5) 0.054(5) 0.084(5) -0.020(4) 0.005(4) 0.032(4)
C18 0.046(4) 0.041(4) 0.064(4) -0.011(3) 0.007(3) 0.024(3)
C19 0.039(3) 0.026(3) 0.037(3) -0.001(2) 0.001(3) 0.013(3)

loop_
_atom_type_symbol
_atom_type_description
_atom_type_scat_dispersion_real
_atom_type_scat_dispersion_imag
_atom_type_scat_source
C C 0.0033 0.0016 'International Tables Vol C Tables 4.2.6.8 and 6.1.1.4'
H H 0.0000 0.0000 'International Tables Vol C Tables 4.2.6.8 and 6.1.1.4'
Cl Cl 0.1484 0.1585 'International Tables Vol C Tables 4.2.6.8 and 6.1.1.4'
Mn Mn 0.3368 0.7283 'International Tables Vol C Tables 4.2.6.8 and 6.1.1.4'
N N 0.0061 0.0033 'International Tables Vol C Tables 4.2.6.8 and 6.1.1.4'
O O 0.0106 0.0060 'International Tables Vol C Tables 4.2.6.8 and 6.1.1.4'

loop_
_geom_angle_atom_site_label_1
_geom_angle_atom_site_label_2
_geom_angle_atom_site_label_3
_geom_angle
_geom_angle_site_symmetry_1
_geom_angle_site_symmetry_3
O1 Mn1 Cl1 87.61(9) . .
O1 Mn1 O2 74.98(12) . .
O1 Mn1 N1 142.60(15) . .
O1 Mn1 N2 72.11(13) . .
O1 Mn1 N3 144.81(15) . .
O2 Mn1 Cl1 94.25(10) . .
O2 Mn1 N2 146.99(13) . .
O2 Mn1 N3 69.90(14) . .
O5 Mn1 Cl1 173.45(11) . .
O5 Mn1 O1 86.62(13) . .
O5 Mn1 O2 81.26(14) . .
O5 Mn1 N1 95.40(15) . .
O5 Mn1 N2 94.29(15) . .
O5 Mn1 N3 86.03(15) . .
N1 Mn1 Cl1 91.06(12) . .
N1 Mn1 O2 142.31(14) . .
N1 Mn1 N2 70.50(15) . .
N1 Mn1 N3 72.42(16) . .
N2 Mn1 Cl1 86.87(11) . .
N2 Mn1 N3 142.78(15) . .
N3 Mn1 Cl1 96.95(11) . .
O1 Mn2 O1 89.31(18) . 4_676
O1 Mn2 O2 77.55(12) 4_676 4_676
O1 Mn2 O2 110.36(13) . 4_676
O1 Mn2 O2 110.36(12) 4_676 .
O1 Mn2 O2 77.55(12) . .
O1 Mn2 O6 162.14(12) 4_676 4_676
O1 Mn2 O6 90.50(13) . 4_676
O1 Mn2 O6 90.49(13) 4_676 .
O1 Mn2 O6 162.14(12) . .
O2 Mn2 O2 169.3(2) 4_676 .
O2 Mn2 O6 87.00(13) . 4_676
O2 Mn2 O6 85.79(13) 4_676 4_676
O2 Mn2 O6 85.79(13) . .
O2 Mn2 O6 87.00(13) 4_676 .
O6 Mn2 O6 95.1(2) 4_676 .
Mn2 O1 Mn1 104.52(13) . .
C13 O1 Mn1 121.5(3) . .
C13 O1 Mn2 131.0(3) . .
Mn2 O2 Mn1 102.05(13) . .
C19 O2 Mn1 120.9(3) . .
C19 O2 Mn2 135.2(3) . .
Mn1 O5 H5A 124.7(18) . .
Mn1 O5 H5B 124.4(17) . .
H5A O5 H5B 110(3) . .
Mn2 O6 H6A 109(3) . .
Mn2 O6 H6B 109(3) . .
H6A O6 H6B 111(3) . .
C1 N1 Mn1 118.7(3) . .
C1 N1 C5 120.8(5) . .
C5 N1 Mn1 118.9(4) . .
C6 N2 Mn1 107.5(3) . .
C6 N2 C8 112.6(4) . .
C6 N2 C12 111.5(4) . .
C8 N2 Mn1 106.5(3) . .
C12 N2 Mn1 110.3(3) . .
C12 N2 C8 108.3(5) . .
C7 N3 Mn1 106.0(3) . .
C14 N3 Mn1 106.6(3) . .
C14 N3 C7 111.4(4) . .
C18 N3 Mn1 108.2(3) . .
C18 N3 C7 111.5(5) . .
C18 N3 C14 112.8(5) . .
N1 C1 C2 121.5(6) . .
N1 C1 C6 117.4(5) . .
C2 C1 C6 121.0(6) . .
C1 C2 H2 121.2 . .
C1 C2 C3 117.7(6) . .
C3 C2 H2 121.2 . .
C2 C3 H3 119.8 . .
C4 C3 C2 120.3(6) . .
C4 C3 H3 119.8 . .
C3 C4 H4 121.0 . .
C3 C4 C5 118.1(5) . .
C5 C4 H4 121.0 . .
N1 C5 C4 121.5(6) . .
N1 C5 C7 115.7(5) . .
C4 C5 C7 122.8(5) . .
N2 C6 C1 111.6(5) . .
N2 C6 H6C 109.3 . .
N2 C6 H6D 109.3 . .
C1 C6 H6C 109.3 . .
C1 C6 H6D 109.3 . .
H6C C6 H6D 108.0 . .
N3 C7 C5 109.1(5) . .
N3 C7 H7A 109.9 . .
N3 C7 H7B 109.9 . .
C5 C7 H7A 109.9 . .
C5 C7 H7B 109.9 . .
H7A C7 H7B 108.3 . .
N2 C8 H8 105.7 . .
N2 C8 C9 115.0(5) . .
N2 C8 C13 109.4(4) . .
C9 C8 H8 105.7 . .
C9 C8 C13 114.4(5) . .
C13 C8 H8 105.7 . .
C8 C9 H9A 109.9 . .
C8 C9 H9B 109.9 . .
H9A C9 H9B 108.3 . .
C10 C9 C8 109.0(5) . .
C10 C9 H9A 109.9 . .
C10 C9 H9B 109.9 . .
C9 C10 H10A 109.1 . .
C9 C10 H10B 109.1 . .
H10A C10 H10B 107.9 . .
C11 C10 C9 112.4(6) . .
C11 C10 H10A 109.1 . .
C11 C10 H10B 109.1 . .
C10 C11 H11A 109.8 . .
C10 C11 H11B 109.8 . .
C10 C11 C12 109.3(6) . .
H11A C11 H11B 108.3 . .
C12 C11 H11A 109.8 . .
C12 C11 H11B 109.8 . .
N2 C12 C11 116.2(5) . .
N2 C12 H12A 108.2 . .
N2 C12 H12B 108.2 . .
C11 C12 H12A 108.2 . .
C11 C12 H12B 108.2 . .
H12A C12 H12B 107.4 . .
O1 C13 C8 116.6(5) . .
O3 C13 O1 123.8(5) . .
O3 C13 C8 119.4(5) . .
N3 C14 H14 107.2 . .
N3 C14 C15 112.7(5) . .
N3 C14 C19 108.4(4) . .
C15 C14 H14 107.2 . .
C19 C14 H14 107.2 . .
C19 C14 C15 113.8(5) . .
C14 C15 H15A 109.7 . .
C14 C15 H15B 109.7 . .
H15A C15 H15B 108.2 . .
C16 C15 C14 109.7(6) . .
C16 C15 H15A 109.7 . .
C16 C15 H15B 109.7 . .
C15 C16 H16A 109.1 . .
C15 C16 H16B 109.1 . .
C15 C16 C17 112.3(6) . .
H16A C16 H16B 107.9 . .
C17 C16 H16A 109.1 . .
C17 C16 H16B 109.1 . .
C16 C17 H17A 110.0 . .
C16 C17 H17B 110.0 . .
H17A C17 H17B 108.3 . .
C18 C17 C16 108.6(6) . .
C18 C17 H17A 110.0 . .
C18 C17 H17B 110.0 . .
N3 C18 C17 114.9(6) . .
N3 C18 H18A 108.6 . .
N3 C18 H18B 108.6 . .
C17 C18 H18A 108.6 . .
C17 C18 H18B 108.6 . .
H18A C18 H18B 107.5 . .
O2 C19 O4 123.8(5) . .
O2 C19 C14 117.1(5) . .
O4 C19 C14 118.7(5) . .

loop_
_geom_bond_atom_site_label_1
_geom_bond_atom_site_label_2
_geom_bond_distance
_geom_bond_site_symmetry_2
Mn1 Cl1 2.5272(15) .
Mn1 O1 2.210(3) .
Mn1 O2 2.260(4) .
Mn1 O5 2.199(4) .
Mn1 N1 2.248(5) .
Mn1 N2 2.409(5) .
Mn1 N3 2.415(4) .
Mn2 O1 2.159(4) .
Mn2 O1 2.159(3) 4_676
Mn2 O2 2.185(3) 4_676
Mn2 O2 2.185(3) .
Mn2 O6 2.210(4) 4_676
Mn2 O6 2.210(4) .
O1 C13 1.296(7) .
O2 C19 1.247(6) .
O3 C13 1.222(7) .
O4 C19 1.254(7) .
O5 H5A 0.864(10) .
O5 H5B 0.868(10) .
O6 H6A 0.869(10) .
O6 H6B 0.866(10) .
N1 C1 1.316(7) .
N1 C5 1.318(7) .
N2 C6 1.455(7) .
N2 C8 1.509(7) .
N2 C12 1.478(7) .
N3 C7 1.479(7) .
N3 C14 1.465(7) .
N3 C18 1.448(8) .
C1 C2 1.369(8) .
C1 C6 1.505(8) .
C2 H2 0.9500 .
C2 C3 1.414(9) .
C3 H3 0.9500 .
C3 C4 1.333(9) .
C4 H4 0.9500 .
C4 C5 1.401(8) .
C5 C7 1.525(9) .
C6 H6C 0.9900 .
C6 H6D 0.9900 .
C7 H7A 0.9900 .
C7 H7B 0.9900 .
C8 H8 1.0000 .
C8 C9 1.512(8) .
C8 C13 1.530(8) .
C9 H9A 0.9900 .
C9 H9B 0.9900 .
C9 C10 1.503(10) .
C10 H10A 0.9900 .
C10 H10B 0.9900 .
C10 C11 1.483(9) .
C11 H11A 0.9900 .
C11 H11B 0.9900 .
C11 C12 1.504(9) .
C12 H12A 0.9900 .
C12 H12B 0.9900 .
C14 H14 1.0000 .
C14 C15 1.571(8) .
C14 C19 1.546(8) .
C15 H15A 0.9900 .
C15 H15B 0.9900 .
C15 C16 1.479(11) .
C16 H16A 0.9900 .
C16 H16B 0.9900 .
C16 C17 1.544(10) .
C17 H17A 0.9900 .
C17 H17B 0.9900 .
C17 C18 1.521(9) .
C18 H18A 0.9900 .
C18 H18B 0.9900 .

loop_
_geom_hbond_atom_site_label_D
_geom_hbond_atom_site_label_H
_geom_hbond_atom_site_label_A
_geom_hbond_distance_DH
_geom_hbond_distance_HA
_geom_hbond_distance_DA
_geom_hbond_angle_DHA
O6 H6B O4 0.866(10) 1.97(3) 2.719(5) 144(4)
